data_4329243
loop_
_publ_author_name
'Enrique Colacio'
'Jos\'e Ruiz'
'Antonio J. Mota'
'Mar\'ia A. Palacios'
'Eduard Cremades'
'Eliseo Ruiz'
'Fraser J. White'
'Euan K. Brechin'

_publ_contact_author_email fraser.white@ed.ac.uk
_publ_contact_author_name 'Fraser J. White'
_publ_section_title
;
 Family of Carboxylate- and Nitrate-diphenoxo Triply Bridged Dinuclear
 NiIILnIII Complexes (Ln = Eu, Gd, Tb, Ho, Er, Y): Synthesis, Experimental
 and Theoretical Magneto-Structural Studies, and Single-Molecule Magnet
 Behavior
;
_journal_name_full 'Inorganic Chemistry'
_journal_page_first 5857
_journal_page_last 5868
_journal_paper_doi 10.1021/ic3004596
_journal_volume 51
_journal_year 2012
_chemical_compound_source 'Enrique Colacio'
_chemical_formula_moiety 'C32 H42 Dy N5 Ni O12, C H4 O'
_chemical_formula_sum 'C33 H46 Dy N5 Ni O13'
_chemical_formula_weight 941.96
_chemical_name_systematic
; 
 ? 
;
_space_group_IT_number 14
_symmetry_cell_setting monoclinic
_symmetry_space_group_name_Hall '-P 2yn'
_symmetry_space_group_name_H-M 'P 1 21/n 1'
_atom_sites_solution_hydrogens geom
_atom_sites_solution_primary direct
_atom_sites_solution_secondary difmap
_audit_creation_method SHELXL-97
_cell_angle_alpha 90.00
_cell_angle_beta 108.876(3)
_cell_angle_gamma 90.00
_cell_formula_units_Z 4
_cell_length_a 12.1285(3)
_cell_length_b 22.2252(6)
_cell_length_c 14.8845(4)
_cell_measurement_reflns_used 15475
_cell_measurement_temperature 100(2)
_cell_measurement_theta_max 29.5798
_cell_measurement_theta_min 2.3298
_cell_volume 3796.47(19)
_computing_cell_refinement
;
CrysAlisPro, Oxford Diffraction Ltd.,
Version 1.171.33.55 (release 05-01-2010 CrysAlis171 .NET)
(compiled Jan  5 2010,16:28:46)
;
_computing_data_collection
;
CrysAlisPro, Oxford Diffraction Ltd.,
Version 1.171.33.55 (release 05-01-2010 CrysAlis171 .NET)
(compiled Jan  5 2010,16:28:46)
;
_computing_data_reduction
;
CrysAlisPro, Oxford Diffraction Ltd.,
Version 1.171.33.55 (release 05-01-2010 CrysAlis171 .NET)
(compiled Jan  5 2010,16:28:46)
;
_computing_molecular_graphics Shelxp
_computing_publication_material 'Platon, encifer'
_computing_structure_refinement 'SHELXL-97 (Sheldrick, 2008)'
_computing_structure_solution 'Shelxs Sheldrick'
_diffrn_ambient_temperature 100(2)
_diffrn_detector_area_resol_mean 5.1574
_diffrn_measured_fraction_theta_full 0.995
_diffrn_measured_fraction_theta_max 0.904
_diffrn_measurement_details
;
  1 omega  -60.00  -33.00   1.0000   10.0000
omega____ theta____ kappa____ phi______ frames
    -      -11.0332  114.0000 -138.0000 27

  2 omega  -61.00    3.00   1.0000   10.0000
omega____ theta____ kappa____ phi______ frames
    -      -11.0332  -77.0000   90.0000 64

  3 omega   14.00   65.00   1.0000   10.0000
omega____ theta____ kappa____ phi______ frames
    -       12.1269   38.0000   60.0000 51

  4 omega  -49.00   26.00   1.0000   10.0000
omega____ theta____ kappa____ phi______ frames
    -       12.1269  -77.0000  -90.0000 75

  5 omega  -87.00   15.00   1.0000   10.0000
omega____ theta____ kappa____ phi______ frames
    -      -11.0332  -38.0000 -180.0000 102

  6 omega  -28.00   37.00   1.0000   10.0000
omega____ theta____ kappa____ phi______ frames
    -      -11.0332   38.0000  150.0000 65

  7 omega  -73.00  -27.00   1.0000   10.0000
omega____ theta____ kappa____ phi______ frames
    -      -11.0332  132.0000    7.0000 46

;
_diffrn_measurement_device_type 'SuperNova, Dual, Cu at zero, Atlas'
_diffrn_measurement_method 'Phi and Omega scans'
_diffrn_radiation_monochromator mirror
_diffrn_radiation_source 'SuperNova (Mo) X-ray Source'
_diffrn_radiation_type 'Mo K\a'
_diffrn_radiation_wavelength 0.7107
_diffrn_reflns_av_R_equivalents 0.0575
_diffrn_reflns_av_sigmaI/netI 0.0696
_diffrn_reflns_limit_h_max 16
_diffrn_reflns_limit_h_min -15
_diffrn_reflns_limit_k_max 27
_diffrn_reflns_limit_k_min -30
_diffrn_reflns_limit_l_max 19
_diffrn_reflns_limit_l_min -19
_diffrn_reflns_number 43779
_diffrn_reflns_theta_full 27.51
_diffrn_reflns_theta_max 29.65
_diffrn_reflns_theta_min 2.33
_exptl_absorpt_coefficient_mu 2.518
_exptl_absorpt_correction_T_max 1.00000
_exptl_absorpt_correction_T_min 0.87307
_exptl_absorpt_correction_type multi-scan
_exptl_absorpt_process_details
;
CrysAlisPro, Oxford Diffraction Ltd.,
Version 1.171.33.55 (release 05-01-2010 CrysAlis171 .NET)
(compiled Jan  5 2010,16:28:46)
empirical absorption correction using spherical harmonics,
 implemented in SCALE3 ABSPACK scaling algorithm.
;
_exptl_crystal_colour turquiose
_exptl_crystal_density_diffrn 1.648
_exptl_crystal_description block
_exptl_crystal_F_000 1908
_exptl_crystal_recrystallization_method 'Crashed out of reaction mixture, MeOH solution'
_exptl_crystal_size_max 0.1662
_exptl_crystal_size_mid 0.1007
_exptl_crystal_size_min 0.0613
_refine_diff_density_max 0.590
_refine_diff_density_min -0.940
_refine_diff_density_rms 0.111
_refine_ls_extinction_method none
_refine_ls_goodness_of_fit_ref 0.899
_refine_ls_hydrogen_treatment constr
_refine_ls_matrix_type full
_refine_ls_number_parameters 487
_refine_ls_number_reflns 9686
_refine_ls_number_restraints 23
_refine_ls_restrained_S_all 0.898
_refine_ls_R_factor_all 0.0524
_refine_ls_R_factor_gt 0.0312
_refine_ls_shift/su_max 0.001
_refine_ls_shift/su_mean 0.000
_refine_ls_structure_factor_coef Fsqd
_refine_ls_weighting_details 'calc w=1/[\s^2^(Fo^2^)+(0.0204P)^2^+0.0000P] where P=(Fo^2^+2Fc^2^)/3'
_refine_ls_weighting_scheme calc
_refine_ls_wR_factor_gt 0.0533
_refine_ls_wR_factor_ref 0.0557
_reflns_number_gt 6960
_reflns_number_total 9686
_reflns_threshold_expression >2sigma(I)
_cod_data_source_file ic3004596_si_001_10.cif
_cod_data_source_block 9
_cod_original_cell_volume 3796.47(17)
_cod_original_sg_symbol_H-M 'P 21/n'
_cod_database_code 4329243

loop_
_symmetry_equiv_pos_as_xyz
'x, y, z'
'-x+1/2, y+1/2, -z+1/2'
'-x, -y, -z'
'x-1/2, -y-1/2, z-1/2'

loop_
_atom_site_label
_atom_site_type_symbol
_atom_site_fract_x
_atom_site_fract_y
_atom_site_fract_z
_atom_site_U_iso_or_equiv
_atom_site_adp_type
_atom_site_occupancy
_atom_site_symmetry_multiplicity
_atom_site_calc_flag
_atom_site_refinement_flags
Dy1 Dy 0.373513(11) 0.081107(6) 0.198292(9) 0.01595(4) Uani 1 1 d U
Ni2 Ni 0.47782(3) 0.164984(15) 0.40209(2) 0.01403(8) Uani 1 1 d .
C1A C 0.0523(2) 0.05070(14) 0.1266(2) 0.0254(7) Uani 1 1 d .
H1A1 H -0.0014 0.0362 0.1589 0.038 Uiso 1 1 calc R
H1A2 H 0.0824 0.0164 0.1003 0.038 Uiso 1 1 calc R
H1A3 H 0.0108 0.0781 0.0751 0.038 Uiso 1 1 calc R
O2A O 0.14760(15) 0.08211(9) 0.19334(13) 0.0203(4) Uani 1 1 d .
C3A C 0.1206(2) 0.13590(12) 0.22864(19) 0.0171(6) Uani 1 1 d .
C4A C 0.2177(2) 0.17087(12) 0.27603(19) 0.0155(6) Uani 1 1 d .
O5A O 0.32567(14) 0.14901(8) 0.28901(13) 0.0174(4) Uani 1 1 d .
C6A C 0.2017(2) 0.22731(13) 0.30909(19) 0.0164(6) Uani 1 1 d U
C7A C 0.0893(2) 0.24577(14) 0.30217(19) 0.0220(7) Uani 1 1 d U
H7A H 0.0787 0.2840 0.3268 0.026 Uiso 1 1 calc R
C8A C -0.0076(2) 0.20990(13) 0.2603(2) 0.0207(7) Uani 1 1 d .
C9A C -0.1287(2) 0.22842(15) 0.2582(2) 0.0289(8) Uani 1 1 d .
H9A1 H -0.1236 0.2652 0.2958 0.043 Uiso 1 1 calc R
H9A2 H -0.1633 0.1961 0.2851 0.043 Uiso 1 1 calc R
H9A3 H -0.1773 0.2360 0.1925 0.043 Uiso 1 1 calc R
C10A C 0.0089(2) 0.15507(13) 0.2210(2) 0.0192(6) Uani 1 1 d .
H10A H -0.0564 0.1307 0.1890 0.023 Uiso 1 1 calc R
C11A C 0.3045(2) 0.26870(13) 0.3448(2) 0.0195(6) Uani 1 1 d .
H11A H 0.2758 0.3083 0.3579 0.023 Uiso 1 1 calc R
H11B H 0.3382 0.2746 0.2930 0.023 Uiso 1 1 calc R
N12A N 0.40070(18) 0.24926(10) 0.43201(16) 0.0172(5) Uani 1 1 d .
C13A C 0.4809(2) 0.30164(13) 0.4571(2) 0.0236(7) Uani 1 1 d .
H13A H 0.4372 0.3377 0.4630 0.035 Uiso 1 1 calc R
H13B H 0.5163 0.3079 0.4073 0.035 Uiso 1 1 calc R
H13C H 0.5422 0.2939 0.5177 0.035 Uiso 1 1 calc R
C14A C 0.3537(2) 0.23736(13) 0.5108(2) 0.0199(6) Uani 1 1 d .
H14A H 0.2848 0.2632 0.5031 0.024 Uiso 1 1 calc R
H14B H 0.4133 0.2477 0.5720 0.024 Uiso 1 1 calc R
C15A C 0.3193(2) 0.17241(13) 0.5125(2) 0.0194(6) Uani 1 1 d .
H15A H 0.2987 0.1648 0.5706 0.023 Uiso 1 1 calc R
H15B H 0.2495 0.1643 0.4570 0.023 Uiso 1 1 calc R
N16A N 0.41390(18) 0.13081(10) 0.51044(16) 0.0176(5) Uani 1 1 d .
C17A C 0.3655(2) 0.06919(12) 0.4918(2) 0.0237(7) Uani 1 1 d .
H17A H 0.3350 0.0572 0.5425 0.036 Uiso 1 1 calc R
H17B H 0.4271 0.0412 0.4897 0.036 Uiso 1 1 calc R
H17C H 0.3025 0.0684 0.4308 0.036 Uiso 1 1 calc R
C18A C 0.5101(2) 0.13230(13) 0.6036(2) 0.0197(6) Uani 1 1 d .
H18A H 0.5395 0.0909 0.6208 0.024 Uiso 1 1 calc R
H18B H 0.4788 0.1470 0.6533 0.024 Uiso 1 1 calc R
C19A C 0.6109(2) 0.17260(13) 0.6012(2) 0.0204(6) Uani 1 1 d .
H19A H 0.5890 0.2153 0.6041 0.024 Uiso 1 1 calc R
H19B H 0.6799 0.1642 0.6574 0.024 Uiso 1 1 calc R
N20A N 0.64079(17) 0.16213(10) 0.51342(16) 0.0160(5) Uani 1 1 d .
C21A C 0.7297(2) 0.20656(13) 0.5082(2) 0.0215(7) Uani 1 1 d .
H21A H 0.6973 0.2472 0.5041 0.032 Uiso 1 1 calc R
H21B H 0.7523 0.1985 0.4518 0.032 Uiso 1 1 calc R
H21C H 0.7983 0.2033 0.5651 0.032 Uiso 1 1 calc R
C22A C 0.6945(2) 0.10097(13) 0.52095(19) 0.0186(6) Uani 1 1 d .
H22A H 0.7689 0.1011 0.5743 0.022 Uiso 1 1 calc R
H22B H 0.6421 0.0716 0.5365 0.022 Uiso 1 1 calc R
C23A C 0.7181(2) 0.08026(13) 0.43365(18) 0.0163(6) Uani 1 1 d .
C24A C 0.6243(2) 0.06888(12) 0.35201(19) 0.0156(6) Uani 1 1 d .
O25A O 0.51341(14) 0.08276(8) 0.34596(12) 0.0156(4) Uani 1 1 d .
C26A C 0.6472(2) 0.03994(12) 0.27698(19) 0.0176(6) Uani 1 1 d .
O27A O 0.54753(15) 0.02573(9) 0.20092(13) 0.0209(5) Uani 1 1 d .
C28A C 0.5627(2) -0.01690(14) 0.1326(2) 0.0254(7) Uani 1 1 d .
H28A H 0.6137 0.0005 0.1001 0.038 Uiso 1 1 calc R
H28B H 0.4867 -0.0263 0.0859 0.038 Uiso 1 1 calc R
H28C H 0.5979 -0.0539 0.1653 0.038 Uiso 1 1 calc R
C29A C 0.7592(2) 0.02610(13) 0.2788(2) 0.0201(6) Uani 1 1 d .
H29A H 0.7718 0.0072 0.2257 0.024 Uiso 1 1 calc R
C30A C 0.8532(2) 0.04002(12) 0.3588(2) 0.0192(6) Uani 1 1 d .
C31A C 0.9779(2) 0.02659(13) 0.3623(2) 0.0236(7) Uani 1 1 d .
H31A H 0.9781 -0.0079 0.3213 0.035 Uiso 1 1 calc R
H31B H 1.0254 0.0172 0.4277 0.035 Uiso 1 1 calc R
H31C H 1.0103 0.0618 0.3402 0.035 Uiso 1 1 calc R
C32A C 0.8309(2) 0.06615(12) 0.4352(2) 0.0191(6) Uani 1 1 d .
H32A H 0.8944 0.0748 0.4908 0.023 Uiso 1 1 calc R
C1B C 0.5254(2) 0.20655(13) 0.2269(2) 0.0176(6) Uani 1 1 d .
C2B C 0.5542(2) 0.25976(12) 0.1770(2) 0.0158(6) Uani 1 1 d .
C3B C 0.5257(2) 0.26066(14) 0.0785(2) 0.0206(7) Uani 1 1 d .
H3B H 0.4925 0.2261 0.0424 0.025 Uiso 1 1 calc R
C4B C 0.5457(2) 0.31167(15) 0.0334(2) 0.0252(7) Uani 1 1 d .
H4B H 0.5258 0.3121 -0.0338 0.030 Uiso 1 1 calc R
C5B C 0.5945(2) 0.36231(14) 0.0854(2) 0.0247(7) Uani 1 1 d .
H5B H 0.6069 0.3976 0.0539 0.030 Uiso 1 1 calc R
C6B C 0.6253(2) 0.36142(14) 0.1834(2) 0.0245(7) Uani 1 1 d .
H6B H 0.6600 0.3958 0.2194 0.029 Uiso 1 1 calc R
C7B C 0.6053(2) 0.31021(13) 0.2288(2) 0.0208(7) Uani 1 1 d .
H7B H 0.6268 0.3096 0.2961 0.025 Uiso 1 1 calc R
O11B O 0.54350(15) 0.21213(8) 0.31486(13) 0.0185(4) Uani 1 1 d .
O12B O 0.48424(16) 0.16039(9) 0.17783(13) 0.0208(4) Uani 1 1 d .
O1C O 0.33259(17) -0.01002(9) 0.28010(15) 0.0281(5) Uani 1 1 d .
N1C N 0.2894(2) -0.04005(12) 0.2047(2) 0.0327(7) Uani 1 1 d U
O2C O 0.28866(16) -0.01431(9) 0.12724(14) 0.0258(5) Uani 1 1 d U
O3C O 0.2477(3) -0.08956(11) 0.20460(19) 0.0698(9) Uani 1 1 d .
O1D O 0.24157(17) 0.13155(9) 0.05827(15) 0.0276(5) Uani 1 1 d U
N1D N 0.2931(2) 0.11350(13) 0.00145(18) 0.0317(7) Uani 1 1 d U
O2D O 0.2684(3) 0.13183(14) -0.07961(17) 0.0685(9) Uani 1 1 d .
O3D O 0.37460(16) 0.07527(9) 0.03423(13) 0.0238(5) Uani 1 1 d .
O1S O 0.76509(19) 0.08093(13) 0.05142(18) 0.0512(7) Uani 1 1 d .
H1S H 0.7501 0.0629 -0.0007 0.077 Uiso 1 1 calc R
C2S C 0.6721(3) 0.12065(15) 0.0482(3) 0.0367(9) Uani 1 1 d .
H2S1 H 0.6894 0.1416 0.1091 0.055 Uiso 1 1 calc R
H2S2 H 0.5998 0.0976 0.0358 0.055 Uiso 1 1 calc R
H2S3 H 0.6629 0.1502 -0.0026 0.055 Uiso 1 1 calc R

loop_
_atom_site_aniso_label
_atom_site_aniso_U_11
_atom_site_aniso_U_22
_atom_site_aniso_U_33
_atom_site_aniso_U_23
_atom_site_aniso_U_13
_atom_site_aniso_U_12
Dy1 0.01744(7) 0.01409(7) 0.01308(6) -0.00267(6) 0.00044(5) 0.00254(6)
Ni2 0.01563(17) 0.01333(19) 0.01179(17) -0.00098(15) 0.00259(14) 0.00018(14)
C1A 0.0252(16) 0.0212(18) 0.0255(17) -0.0057(14) 0.0024(14) -0.0045(13)
O2A 0.0195(9) 0.0184(11) 0.0197(10) -0.0045(9) 0.0015(8) 0.0017(8)
C3A 0.0228(15) 0.0131(15) 0.0140(14) 0.0030(12) 0.0042(12) 0.0024(12)
C4A 0.0193(14) 0.0167(16) 0.0104(13) 0.0051(12) 0.0045(11) 0.0040(12)
O5A 0.0151(9) 0.0180(11) 0.0165(10) -0.0017(9) 0.0014(8) 0.0033(8)
C6A 0.0182(14) 0.0195(16) 0.0099(13) 0.0036(12) 0.0025(11) 0.0057(12)
C7A 0.0333(16) 0.0204(17) 0.0114(14) 0.0022(13) 0.0060(13) 0.0103(13)
C8A 0.0207(15) 0.0258(18) 0.0146(15) 0.0057(13) 0.0043(12) 0.0056(13)
C9A 0.0237(16) 0.041(2) 0.0219(17) 0.0004(15) 0.0072(14) 0.0083(14)
C10A 0.0168(14) 0.0233(17) 0.0151(14) 0.0037(13) 0.0017(12) 0.0004(12)
C11A 0.0260(15) 0.0146(16) 0.0175(15) 0.0004(13) 0.0065(13) 0.0063(12)
N12A 0.0206(12) 0.0138(13) 0.0154(12) -0.0022(10) 0.0035(10) 0.0003(10)
C13A 0.0296(16) 0.0170(17) 0.0227(16) -0.0026(14) 0.0062(14) -0.0012(13)
C14A 0.0230(15) 0.0216(17) 0.0155(15) -0.0052(13) 0.0069(12) 0.0003(12)
C15A 0.0188(14) 0.0249(17) 0.0152(14) 0.0030(13) 0.0065(12) 0.0007(12)
N16A 0.0170(12) 0.0174(13) 0.0165(12) 0.0023(11) 0.0030(10) 0.0013(10)
C17A 0.0241(15) 0.0185(18) 0.0275(17) 0.0026(14) 0.0070(13) -0.0012(12)
C18A 0.0214(15) 0.0248(17) 0.0126(14) -0.0001(13) 0.0053(12) 0.0028(12)
C19A 0.0220(14) 0.0231(17) 0.0136(14) -0.0034(13) 0.0025(12) 0.0024(12)
N20A 0.0141(11) 0.0199(14) 0.0124(11) -0.0031(10) 0.0022(10) 0.0000(9)
C21A 0.0200(15) 0.0228(17) 0.0199(16) -0.0038(14) 0.0038(13) -0.0024(12)
C22A 0.0145(13) 0.0232(17) 0.0131(14) -0.0004(12) -0.0023(11) -0.0014(11)
C23A 0.0203(14) 0.0141(14) 0.0129(13) 0.0013(13) 0.0031(11) 0.0009(12)
C24A 0.0161(14) 0.0121(16) 0.0160(14) 0.0021(12) 0.0017(11) 0.0026(11)
O25A 0.0163(9) 0.0142(10) 0.0145(9) -0.0033(9) 0.0025(8) 0.0030(8)
C26A 0.0224(15) 0.0140(15) 0.0126(14) 0.0006(12) 0.0004(12) 0.0014(12)
O27A 0.0206(10) 0.0217(12) 0.0154(10) -0.0074(9) -0.0012(8) 0.0043(8)
C28A 0.0278(16) 0.0256(18) 0.0191(16) -0.0123(14) 0.0024(13) 0.0064(13)
C29A 0.0261(16) 0.0185(16) 0.0169(15) 0.0006(13) 0.0086(13) 0.0061(12)
C30A 0.0244(15) 0.0129(15) 0.0204(16) 0.0034(13) 0.0074(13) 0.0031(12)
C31A 0.0208(15) 0.0245(18) 0.0263(17) 0.0033(14) 0.0087(13) 0.0022(12)
C32A 0.0185(14) 0.0184(17) 0.0170(14) 0.0025(12) 0.0011(12) 0.0009(11)
C1B 0.0111(13) 0.0216(17) 0.0196(15) 0.0009(13) 0.0042(12) 0.0059(11)
C2B 0.0141(13) 0.0162(16) 0.0173(15) -0.0001(12) 0.0053(12) 0.0057(11)
C3B 0.0184(14) 0.0243(17) 0.0203(16) -0.0006(14) 0.0081(13) 0.0032(12)
C4B 0.0186(15) 0.042(2) 0.0162(15) 0.0077(15) 0.0075(13) 0.0066(14)
C5B 0.0220(15) 0.0244(18) 0.0326(18) 0.0092(15) 0.0158(14) 0.0037(13)
C6B 0.0220(15) 0.0232(18) 0.0303(18) -0.0024(15) 0.0111(14) -0.0009(13)
C7B 0.0192(14) 0.0234(18) 0.0210(16) 0.0017(14) 0.0080(13) 0.0028(12)
O11B 0.0214(10) 0.0198(11) 0.0131(10) 0.0001(9) 0.0042(8) -0.0019(8)
O12B 0.0252(10) 0.0196(12) 0.0167(10) -0.0021(9) 0.0057(9) -0.0006(8)
O1C 0.0330(11) 0.0194(12) 0.0237(12) -0.0020(10) -0.0022(10) -0.0051(9)
N1C 0.0409(16) 0.0151(15) 0.0319(16) -0.0015(13) -0.0024(13) -0.0033(12)
O2C 0.0321(11) 0.0211(12) 0.0200(11) -0.0002(10) 0.0027(9) 0.0018(9)
O3C 0.121(2) 0.0203(15) 0.0393(16) 0.0036(13) -0.0142(16) -0.0304(15)
O1D 0.0283(11) 0.0341(13) 0.0213(11) -0.0008(10) 0.0090(10) 0.0125(9)
N1D 0.0388(16) 0.0375(18) 0.0145(13) 0.0039(13) 0.0026(12) 0.0153(13)
O2D 0.090(2) 0.095(2) 0.0222(14) 0.0273(15) 0.0208(15) 0.0612(18)
O3D 0.0261(10) 0.0243(12) 0.0169(10) -0.0010(10) 0.0013(9) 0.0093(9)
O1S 0.0294(12) 0.077(2) 0.0403(15) -0.0275(15) 0.0017(11) 0.0089(13)
C2S 0.0342(18) 0.035(2) 0.042(2) -0.0096(17) 0.0137(17) -0.0041(15)

loop_
_atom_type_symbol
_atom_type_description
_atom_type_scat_dispersion_real
_atom_type_scat_dispersion_imag
_atom_type_scat_source
C C 0.0033 0.0016 'International Tables Vol C Tables 4.2.6.8 and 6.1.1.4'
H H 0.0000 0.0000 'International Tables Vol C Tables 4.2.6.8 and 6.1.1.4'
Dy Dy -0.1892 4.4098 'International Tables Vol C Tables 4.2.6.8 and 6.1.1.4'
N N 0.0061 0.0033 'International Tables Vol C Tables 4.2.6.8 and 6.1.1.4'
Ni Ni 0.3393 1.1124 'International Tables Vol C Tables 4.2.6.8 and 6.1.1.4'
O O 0.0106 0.0060 'International Tables Vol C Tables 4.2.6.8 and 6.1.1.4'

loop_
_geom_angle_atom_site_label_1
_geom_angle_atom_site_label_2
_geom_angle_atom_site_label_3
_geom_angle
O5A Dy1 O12B 80.70(7)
O5A Dy1 O25A 70.48(6)
O12B Dy1 O25A 80.34(7)
O5A Dy1 O27A 136.81(6)
O12B Dy1 O27A 81.30(6)
O25A Dy1 O27A 67.98(6)
O5A Dy1 O2C 134.09(7)
O12B Dy1 O2C 142.34(7)
O25A Dy1 O2C 120.29(7)
O27A Dy1 O2C 79.02(6)
O5A Dy1 O3D 136.71(7)
O12B Dy1 O3D 73.51(7)
O25A Dy1 O3D 135.45(6)
O27A Dy1 O3D 72.83(6)
O2C Dy1 O3D 70.12(7)
O5A Dy1 O1D 88.80(7)
O12B Dy1 O1D 77.58(7)
O25A Dy1 O1D 151.85(7)
O27A Dy1 O1D 124.73(6)
O2C Dy1 O1D 87.78(7)
O3D Dy1 O1D 52.34(6)
O5A Dy1 O1C 97.03(7)
O12B Dy1 O1C 154.92(6)
O25A Dy1 O1C 75.43(6)
O27A Dy1 O1C 83.68(7)
O2C Dy1 O1C 51.98(7)
O3D Dy1 O1C 120.64(7)
O1D Dy1 O1C 127.48(7)
O5A Dy1 O2A 63.38(6)
O12B Dy1 O2A 128.20(6)
O25A Dy1 O2A 116.81(6)
O27A Dy1 O2A 150.07(6)
O2C Dy1 O2A 73.48(6)
O3D Dy1 O2A 107.70(6)
O1D Dy1 O2A 66.28(6)
O1C Dy1 O2A 70.23(6)
O5A Dy1 N1D 112.40(7)
O12B Dy1 N1D 72.03(7)
O25A Dy1 N1D 151.00(7)
O27A Dy1 N1D 98.64(7)
O2C Dy1 N1D 79.58(8)
O3D Dy1 N1D 26.31(6)
O1D Dy1 N1D 26.15(6)
O1C Dy1 N1D 130.37(7)
O2A Dy1 N1D 87.90(7)
O5A Dy1 N1C 116.62(8)
O12B Dy1 N1C 161.28(7)
O25A Dy1 N1C 98.18(7)
O27A Dy1 N1C 80.88(7)
O2C Dy1 N1C 26.16(7)
O3D Dy1 N1C 95.69(8)
O1D Dy1 N1C 108.29(7)
O1C Dy1 N1C 25.83(7)
O2A Dy1 N1C 69.23(7)
N1D Dy1 N1C 105.11(8)
O5A Dy1 Ni2 35.82(4)
O12B Dy1 Ni2 68.67(5)
O25A Dy1 Ni2 36.94(4)
O27A Dy1 Ni2 100.99(4)
O2C Dy1 Ni2 146.78(5)
O3D Dy1 Ni2 142.18(5)
O1D Dy1 Ni2 117.10(5)
O1C Dy1 Ni2 94.83(5)
O2A Dy1 Ni2 95.71(4)
N1D Dy1 Ni2 132.32(6)
N1C Dy1 Ni2 120.63(6)
O11B Ni2 O5A 89.98(7)
O11B Ni2 O25A 91.20(7)
O5A Ni2 O25A 76.95(7)
O11B Ni2 N20A 93.19(8)
O5A Ni2 N20A 168.03(8)
O25A Ni2 N20A 91.43(8)
O11B Ni2 N16A 168.84(8)
O5A Ni2 N16A 96.08(8)
O25A Ni2 N16A 99.28(8)
N20A Ni2 N16A 82.79(8)
O11B Ni2 N12A 88.31(8)
O5A Ni2 N12A 89.15(7)
O25A Ni2 N12A 166.10(7)
N20A Ni2 N12A 102.47(8)
N16A Ni2 N12A 82.44(9)
O11B Ni2 Dy1 79.82(5)
O5A Ni2 Dy1 38.58(5)
O25A Ni2 Dy1 40.94(5)
N20A Ni2 Dy1 130.91(6)
N16A Ni2 Dy1 110.67(6)
N12A Ni2 Dy1 125.53(6)
O2A C1A H1A1 109.5
O2A C1A H1A2 109.5
H1A1 C1A H1A2 109.5
O2A C1A H1A3 109.5
H1A1 C1A H1A3 109.5
H1A2 C1A H1A3 109.5
C3A O2A C1A 116.4(2)
C3A O2A Dy1 110.88(14)
C1A O2A Dy1 126.37(16)
O2A C3A C10A 125.2(2)
O2A C3A C4A 114.0(2)
C10A C3A C4A 120.7(3)
O5A C4A C6A 121.1(2)
O5A C4A C3A 119.5(2)
C6A C4A C3A 119.5(2)
C4A O5A Ni2 128.14(16)
C4A O5A Dy1 126.06(16)
Ni2 O5A Dy1 105.59(7)
C4A C6A C7A 119.1(3)
C4A C6A C11A 119.0(2)
C7A C6A C11A 121.7(3)
C8A C7A C6A 121.9(3)
C8A C7A H7A 119.0
C6A C7A H7A 119.0
C7A C8A C10A 118.3(2)
C7A C8A C9A 121.8(3)
C10A C8A C9A 119.9(3)
C8A C9A H9A1 109.5
C8A C9A H9A2 109.5
H9A1 C9A H9A2 109.5
C8A C9A H9A3 109.5
H9A1 C9A H9A3 109.5
H9A2 C9A H9A3 109.5
C3A C10A C8A 120.2(3)
C3A C10A H10A 119.9
C8A C10A H10A 119.9
C6A C11A N12A 117.0(2)
C6A C11A H11A 108.1
N12A C11A H11A 108.1
C6A C11A H11B 108.1
N12A C11A H11B 108.1
H11A C11A H11B 107.3
C14A N12A C13A 109.2(2)
C14A N12A C11A 110.2(2)
C13A N12A C11A 104.8(2)
C14A N12A Ni2 107.76(16)
C13A N12A Ni2 115.52(16)
C11A N12A Ni2 109.38(16)
N12A C13A H13A 109.5
N12A C13A H13B 109.5
H13A C13A H13B 109.5
N12A C13A H13C 109.5
H13A C13A H13C 109.5
H13B C13A H13C 109.5
N12A C14A C15A 111.3(2)
N12A C14A H14A 109.4
C15A C14A H14A 109.4
N12A C14A H14B 109.4
C15A C14A H14B 109.4
H14A C14A H14B 108.0
N16A C15A C14A 112.2(2)
N16A C15A H15A 109.2
C14A C15A H15A 109.2
N16A C15A H15B 109.2
C14A C15A H15B 109.2
H15A C15A H15B 107.9
C17A N16A C15A 108.6(2)
C17A N16A C18A 109.7(2)
C15A N16A C18A 110.1(2)
C17A N16A Ni2 113.88(18)
C15A N16A Ni2 105.39(16)
C18A N16A Ni2 109.03(15)
N16A C17A H17A 109.5
N16A C17A H17B 109.5
H17A C17A H17B 109.5
N16A C17A H17C 109.5
H17A C17A H17C 109.5
H17B C17A H17C 109.5
N16A C18A C19A 112.5(2)
N16A C18A H18A 109.1
C19A C18A H18A 109.1
N16A C18A H18B 109.1
C19A C18A H18B 109.1
H18A C18A H18B 107.8
N20A C19A C18A 110.7(2)
N20A C19A H19A 109.5
C18A C19A H19A 109.5
N20A C19A H19B 109.5
C18A C19A H19B 109.5
H19A C19A H19B 108.1
C21A N20A C19A 109.3(2)
C21A N20A C22A 107.6(2)
C19A N20A C22A 107.5(2)
C21A N20A Ni2 116.53(17)
C19A N20A Ni2 104.55(15)
C22A N20A Ni2 110.95(16)
N20A C21A H21A 109.5
N20A C21A H21B 109.5
H21A C21A H21B 109.5
N20A C21A H21C 109.5
H21A C21A H21C 109.5
H21B C21A H21C 109.5
C23A C22A N20A 114.6(2)
C23A C22A H22A 108.6
N20A C22A H22A 108.6
C23A C22A H22B 108.6
N20A C22A H22B 108.6
H22A C22A H22B 107.6
C24A C23A C32A 119.6(2)
C24A C23A C22A 118.9(2)
C32A C23A C22A 121.2(2)
O25A C24A C26A 120.2(2)
O25A C24A C23A 122.0(2)
C26A C24A C23A 117.7(2)
C24A O25A Ni2 119.79(16)
C24A O25A Dy1 117.99(15)
Ni2 O25A Dy1 102.11(7)
C29A C26A C24A 122.4(3)
C29A C26A O27A 123.5(2)
C24A C26A O27A 114.1(2)
C26A O27A C28A 116.4(2)
C26A O27A Dy1 114.63(15)
C28A O27A Dy1 128.90(15)
O27A C28A H28A 109.5
O27A C28A H28B 109.5
H28A C28A H28B 109.5
O27A C28A H28C 109.5
H28A C28A H28C 109.5
H28B C28A H28C 109.5
C26A C29A C30A 119.7(3)
C26A C29A H29A 120.1
C30A C29A H29A 120.1
C32A C30A C29A 118.3(2)
C32A C30A C31A 120.7(3)
C29A C30A C31A 121.0(3)
C30A C31A H31A 109.5
C30A C31A H31B 109.5
H31A C31A H31B 109.5
C30A C31A H31C 109.5
H31A C31A H31C 109.5
H31B C31A H31C 109.5
C30A C32A C23A 122.2(3)
C30A C32A H32A 118.9
C23A C32A H32A 118.9
O11B C1B O12B 125.6(3)
O11B C1B C2B 116.5(3)
O12B C1B C2B 117.9(3)
C7B C2B C3B 119.1(3)
C7B C2B C1B 119.9(3)
C3B C2B C1B 121.0(3)
C4B C3B C2B 120.1(3)
C4B C3B H3B 120.0
C2B C3B H3B 120.0
C3B C4B C5B 120.4(3)
C3B C4B H4B 119.8
C5B C4B H4B 119.8
C6B C5B C4B 119.9(3)
C6B C5B H5B 120.1
C4B C5B H5B 120.1
C5B C6B C7B 119.7(3)
C5B C6B H6B 120.1
C7B C6B H6B 120.1
C6B C7B C2B 120.7(3)
C6B C7B H7B 119.6
C2B C7B H7B 119.6
C1B O11B Ni2 130.03(18)
C1B O12B Dy1 133.26(18)
N1C O1C Dy1 94.91(17)
O3C N1C O1C 122.2(3)
O3C N1C O2C 121.5(3)
O1C N1C O2C 116.3(2)
O3C N1C Dy1 176.1(2)
O1C N1C Dy1 59.26(14)
O2C N1C Dy1 57.04(13)
N1C O2C Dy1 96.80(16)
N1D O1D Dy1 95.48(15)
O2D N1D O1D 122.6(3)
O2D N1D O3D 121.0(3)
O1D N1D O3D 116.4(2)
O2D N1D Dy1 173.0(3)
O1D N1D Dy1 58.37(13)
O3D N1D Dy1 58.38(13)
N1D O3D Dy1 95.31(16)
C2S O1S H1S 109.5
O1S C2S H2S1 109.5
O1S C2S H2S2 109.5
H2S1 C2S H2S2 109.5
O1S C2S H2S3 109.5
H2S1 C2S H2S3 109.5
H2S2 C2S H2S3 109.5

loop_
_geom_bond_atom_site_label_1
_geom_bond_atom_site_label_2
_geom_bond_distance
Dy1 O5A 2.2237(18)
Dy1 O12B 2.2949(19)
Dy1 O25A 2.3018(17)
Dy1 O27A 2.4326(17)
Dy1 O2C 2.443(2)
Dy1 O3D 2.4498(19)
Dy1 O1D 2.450(2)
Dy1 O1C 2.494(2)
Dy1 O2A 2.7171(17)
Dy1 N1D 2.864(3)
Dy1 N1C 2.892(3)
Dy1 Ni2 3.4342(4)
Ni2 O11B 2.0218(19)
Ni2 O5A 2.0867(17)
Ni2 O25A 2.1111(18)
Ni2 N20A 2.130(2)
Ni2 N16A 2.142(2)
Ni2 N12A 2.203(2)
C1A O2A 1.438(3)
C1A H1A1 0.9800
C1A H1A2 0.9800
C1A H1A3 0.9800
O2A C3A 1.387(3)
C3A C10A 1.390(4)
C3A C4A 1.397(4)
C4A O5A 1.351(3)
C4A C6A 1.384(4)
C6A C7A 1.396(4)
C6A C11A 1.501(4)
C7A C8A 1.390(4)
C7A H7A 0.9500
C8A C10A 1.394(4)
C8A C9A 1.515(4)
C9A H9A1 0.9800
C9A H9A2 0.9800
C9A H9A3 0.9800
C10A H10A 0.9500
C11A N12A 1.501(3)
C11A H11A 0.9900
C11A H11B 0.9900
N12A C14A 1.484(3)
N12A C13A 1.485(3)
C13A H13A 0.9800
C13A H13B 0.9800
C13A H13C 0.9800
C14A C15A 1.505(4)
C14A H14A 0.9900
C14A H14B 0.9900
C15A N16A 1.481(3)
C15A H15A 0.9900
C15A H15B 0.9900
N16A C17A 1.480(3)
N16A C18A 1.496(3)
C17A H17A 0.9800
C17A H17B 0.9800
C17A H17C 0.9800
C18A C19A 1.525(4)
C18A H18A 0.9900
C18A H18B 0.9900
C19A N20A 1.483(3)
C19A H19A 0.9900
C19A H19B 0.9900
N20A C21A 1.483(3)
N20A C22A 1.496(3)
C21A H21A 0.9800
C21A H21B 0.9800
C21A H21C 0.9800
C22A C23A 1.491(4)
C22A H22A 0.9900
C22A H22B 0.9900
C23A C24A 1.393(3)
C23A C32A 1.396(4)
C24A O25A 1.354(3)
C24A C26A 1.393(4)
C26A C29A 1.385(4)
C26A O27A 1.399(3)
O27A C28A 1.445(3)
C28A H28A 0.9800
C28A H28B 0.9800
C28A H28C 0.9800
C29A C30A 1.391(4)
C29A H29A 0.9500
C30A C32A 1.381(4)
C30A C31A 1.525(4)
C31A H31A 0.9800
C31A H31B 0.9800
C31A H31C 0.9800
C32A H32A 0.9500
C1B O11B 1.262(3)
C1B O12B 1.264(3)
C1B C2B 1.496(4)
C2B C7B 1.387(4)
C2B C3B 1.394(4)
C3B C4B 1.378(4)
C3B H3B 0.9500
C4B C5B 1.386(4)
C4B H4B 0.9500
C5B C6B 1.384(4)
C5B H5B 0.9500
C6B C7B 1.384(4)
C6B H6B 0.9500
C7B H7B 0.9500
O1C N1C 1.265(3)
N1C O3C 1.211(3)
N1C O2C 1.284(3)
O1D N1D 1.268(3)
N1D O2D 1.215(3)
N1D O3D 1.275(3)
O1S C2S 1.421(4)
O1S H1S 0.8400
C2S H2S1 0.9800
C2S H2S2 0.9800
C2S H2S3 0.9800
